data_1552635
loop_
_publ_author_name
'Yang, Cheng Long'
'Wu, Hui Min'
'Liu, Cheng Li'
'Zhang, Xuan'
'Guo, Zhi Kai'
'Chen, Yu'
'Liu, Fang'
'Liang, Yong'
'Jiao, Rui Hua'
'Tan, Ren Xiang'
'Ge, Hui Ming'

_publ_section_title
;
 Bialternacins A-F, Aromatic Polyketide Dimers from an Endophytic
 Alternaria sp.
;
_journal_issue 4
_journal_name_full 'Journal of natural products'
_journal_page_first 792
_journal_page_last 797
_journal_paper_doi 10.1021/acs.jnatprod.8b00705
_journal_volume 82
_journal_year 2019
_chemical_formula_sum 'C30 H22 O11'
_chemical_formula_weight 558.47
_space_group_crystal_system triclinic
_space_group_IT_number 2
_space_group_name_Hall '-P 1'
_space_group_name_H-M_alt 'P -1'
_atom_sites_solution_hydrogens mixed
_audit_creation_method SHELXL-2016/6
_cell_angle_alpha 78.022(3)
_cell_angle_beta 86.311(3)
_cell_angle_gamma 79.060(3)
_cell_formula_units_Z 2
_cell_length_a 9.5566(5)
_cell_length_b 11.1116(6)
_cell_length_c 13.2868(7)
_cell_measurement_reflns_used 4372
_cell_measurement_temperature 153(2)
_cell_measurement_theta_max 68.63
_cell_measurement_theta_min 3.40
_cell_volume 1354.65(13)
_computing_structure_refinement 'SHELXL-2016/6 (Sheldrick, 2016)'
_computing_structure_solution 'SHELXT 2014/5 (Sheldrick, 2014)'
_diffrn_ambient_temperature 153(2)
_diffrn_measured_fraction_theta_full 0.963
_diffrn_measured_fraction_theta_max 0.963
_diffrn_measurement_device_type 'Bruker APEX-II CCD'
_diffrn_measurement_method '\f and \w scans'
_diffrn_radiation_type CuK\a
_diffrn_radiation_wavelength 1.54178
_diffrn_reflns_av_R_equivalents 0.0289
_diffrn_reflns_av_unetI/netI 0.0442
_diffrn_reflns_Laue_measured_fraction_full 0.963
_diffrn_reflns_Laue_measured_fraction_max 0.963
_diffrn_reflns_limit_h_max 11
_diffrn_reflns_limit_h_min -10
_diffrn_reflns_limit_k_max 12
_diffrn_reflns_limit_k_min -13
_diffrn_reflns_limit_l_max 15
_diffrn_reflns_limit_l_min -15
_diffrn_reflns_number 7293
_diffrn_reflns_point_group_measured_fraction_full 0.963
_diffrn_reflns_point_group_measured_fraction_max 0.963
_diffrn_reflns_theta_full 64.989
_diffrn_reflns_theta_max 64.989
_diffrn_reflns_theta_min 3.401
_exptl_absorpt_coefficient_mu 0.894
_exptl_crystal_colour
;
;
_exptl_crystal_density_diffrn 1.369
_exptl_crystal_description
;
;
_exptl_crystal_F_000 580
_exptl_crystal_size_max 0.250
_exptl_crystal_size_mid 0.230
_exptl_crystal_size_min 0.220
_refine_diff_density_max 0.368
_refine_diff_density_min -0.374
_refine_diff_density_rms 0.078
_refine_ls_extinction_method none
_refine_ls_goodness_of_fit_ref 0.991
_refine_ls_hydrogen_treatment constr
_refine_ls_matrix_type full
_refine_ls_number_parameters 376
_refine_ls_number_reflns 4444
_refine_ls_number_restraints 0
_refine_ls_restrained_S_all 0.991
_refine_ls_R_factor_all 0.0730
_refine_ls_R_factor_gt 0.0463
_refine_ls_shift/su_max 0.001
_refine_ls_shift/su_mean 0.000
_refine_ls_structure_factor_coef Fsqd
_refine_ls_weighting_details 'w=1/[\s^2^(Fo^2^)+(0.0944P)^2^+1.4922P] where P=(Fo^2^+2Fc^2^)/3'
_refine_ls_weighting_scheme calc
_refine_ls_wR_factor_gt 0.1381
_refine_ls_wR_factor_ref 0.1562
_reflns_Friedel_coverage 0.000
_reflns_number_gt 3760
_reflns_number_total 4444
_reflns_threshold_expression 'I > 2\s(I)'
_cod_data_source_file np8b00705_si_003.cif
_cod_data_source_block cu_20170901trx558_0m_a_sq
_cod_database_code 1552635
_shelx_shelxl_version_number 2016/6
_shelx_space_group_comment
;
The symmetry employed for this shelxl refinement is uniquely defined
by the following loop, which should always be used as a source of
symmetry information in preference to the above space-group names.
They are only intended as comments.
;
_shelx_estimated_absorpt_t_min 0.807
_shelx_estimated_absorpt_t_max 0.828

loop_
_space_group_symop_operation_xyz
'x, y, z'
'-x, -y, -z'

loop_
_atom_site_label
_atom_site_type_symbol
_atom_site_fract_x
_atom_site_fract_y
_atom_site_fract_z
_atom_site_U_iso_or_equiv
_atom_site_adp_type
_atom_site_occupancy
_atom_site_site_symmetry_order
_atom_site_calc_flag
_atom_site_refinement_flags_posn
_atom_site_refinement_flags_adp
C1 C 0.0573(3) 0.3914(2) 0.8810(2) 0.0319(6) Uani 1 1 d . .
H1A H -0.012387 0.335333 0.896390 0.048 Uiso 1 1 calc R U
H1B H 0.017600 0.470610 0.902108 0.048 Uiso 1 1 calc R U
H1C H 0.144668 0.352234 0.918513 0.048 Uiso 1 1 calc R U
C2 C 0.0911(2) 0.4157(2) 0.76776(19) 0.0235(5) Uani 1 1 d . .
C3 C 0.0458(3) 0.3508(2) 0.7061(2) 0.0265(5) Uani 1 1 d . .
H3 H -0.015257 0.293696 0.735368 0.032 Uiso 1 1 calc R U
C4 C 0.0839(3) 0.3619(2) 0.5965(2) 0.0247(5) Uani 1 1 d . .
C5 C 0.1757(2) 0.4538(2) 0.55938(18) 0.0218(5) Uani 1 1 d . .
C6 C 0.2246(2) 0.5251(2) 0.61551(18) 0.0187(5) Uani 1 1 d . .
C7 C 0.1816(2) 0.5170(2) 0.72677(18) 0.0205(5) Uani 1 1 d . .
C8 C 0.1062(2) 0.6404(2) 0.75290(17) 0.0191(5) Uani 1 1 d . .
C9 C 0.1727(2) 0.6599(2) 0.83682(18) 0.0209(5) Uani 1 1 d . .
C10 C 0.2974(3) 0.5623(2) 0.86015(18) 0.0212(5) Uani 1 1 d . .
C11 C -0.0100(2) 0.7206(2) 0.70771(19) 0.0219(5) Uani 1 1 d . .
H11 H -0.052476 0.706375 0.649537 0.026 Uiso 1 1 calc R U
C12 C -0.0627(2) 0.8248(2) 0.75211(19) 0.0243(5) Uani 1 1 d . .
C13 C -0.0008(3) 0.8454(2) 0.83789(19) 0.0259(5) Uani 1 1 d . .
H13 H -0.040867 0.915819 0.867141 0.031 Uiso 1 1 calc R U
C14 C 0.1189(3) 0.7638(2) 0.88092(18) 0.0240(5) Uani 1 1 d . .
C15 C -0.2369(3) 1.0116(3) 0.7444(3) 0.0429(7) Uani 1 1 d . .
H15A H -0.268706 0.986796 0.816004 0.064 Uiso 1 1 calc R U
H15B H -0.318333 1.058520 0.703135 0.064 Uiso 1 1 calc R U
H15C H -0.164635 1.064246 0.741160 0.064 Uiso 1 1 calc R U
C16 C 0.5577(3) 0.8367(2) 0.4563(2) 0.0307(6) Uani 1 1 d . .
H16A H 0.617026 0.843253 0.393138 0.046 Uiso 1 1 calc R U
H16B H 0.618919 0.811993 0.516221 0.046 Uiso 1 1 calc R U
H16C H 0.496648 0.917756 0.458099 0.046 Uiso 1 1 calc R U
C17 C 0.4661(2) 0.7398(2) 0.45848(19) 0.0229(5) Uani 1 1 d . .
C18 C 0.4540(3) 0.6992(2) 0.36649(19) 0.0247(5) Uani 1 1 d . .
H18 H 0.507717 0.730210 0.307351 0.030 Uiso 1 1 calc R U
C19 C 0.3664(3) 0.6158(2) 0.35929(18) 0.0242(5) Uani 1 1 d . .
C20 C 0.3026(2) 0.5649(2) 0.45073(18) 0.0213(5) Uani 1 1 d . .
C21 C 0.3106(2) 0.6020(2) 0.54440(18) 0.0189(5) Uani 1 1 d . .
C22 C 0.3901(2) 0.6962(2) 0.54752(18) 0.0194(5) Uani 1 1 d . .
C23 C 0.3906(2) 0.7589(2) 0.63709(18) 0.0196(5) Uani 1 1 d . .
C24 C 0.4983(2) 0.7133(2) 0.70670(18) 0.0223(5) Uani 1 1 d . .
H24 H 0.561409 0.637232 0.702688 0.027 Uiso 1 1 calc R U
C25 C 0.5148(3) 0.7786(2) 0.78320(19) 0.0249(5) Uani 1 1 d . .
C26 C 0.4234(3) 0.8889(2) 0.7912(2) 0.0263(5) Uani 1 1 d . .
H26 H 0.436659 0.933387 0.842604 0.032 Uiso 1 1 calc R U
C27 C 0.3125(3) 0.9339(2) 0.72351(19) 0.0225(5) Uani 1 1 d . .
C28 C 0.2930(2) 0.8709(2) 0.64460(18) 0.0203(5) Uani 1 1 d . .
C29 C 0.1715(2) 0.9245(2) 0.57722(18) 0.0212(5) Uani 1 1 d . .
C30 C 0.7106(3) 0.6224(2) 0.8548(2) 0.0310(6) Uani 1 1 d . .
H30A H 0.653768 0.555929 0.873129 0.047 Uiso 1 1 calc R U
H30B H 0.784651 0.609376 0.905601 0.047 Uiso 1 1 calc R U
H30C H 0.755288 0.620634 0.786481 0.047 Uiso 1 1 calc R U
O1 O 0.04521(19) 0.29850(16) 0.54190(15) 0.0328(4) Uani 1 1 d . .
O2 O 0.21936(17) 0.47513(14) 0.45858(12) 0.0231(4) Uani 1 1 d . .
O3 O 0.3396(2) 0.58036(16) 0.27172(13) 0.0303(4) Uani 1 1 d . .
H3A H 0.389964 0.621811 0.216353 0.036 Uiso 1 1 d R U
O4 O -0.17701(18) 0.90241(16) 0.70465(14) 0.0308(4) Uani 1 1 d . .
O5 O 0.18179(19) 0.78481(16) 0.96297(13) 0.0280(4) Uani 1 1 d . .
H5 H 0.158669 0.872429 0.966390 0.034 Uiso 1 1 d R U
O6 O 0.30783(17) 0.48458(14) 0.79128(12) 0.0219(4) Uani 1 1 d . .
O7 O 0.08758(18) 1.02081(14) 0.59037(13) 0.0264(4) Uani 1 1 d . .
O8 O 0.15283(18) 0.86697(15) 0.50402(13) 0.0260(4) Uani 1 1 d . .
H8 H 0.071693 0.895761 0.479402 0.039 Uiso 1 1 calc R U
O9 O 0.38421(18) 0.54211(15) 0.92692(13) 0.0263(4) Uani 1 1 d . .
O10 O 0.22521(18) 1.04128(15) 0.73743(13) 0.0264(4) Uani 1 1 d . .
H10 H 0.158696 1.059150 0.695502 0.040 Uiso 1 1 calc R U
O11 O 0.62019(19) 0.74098(17) 0.85341(14) 0.0326(4) Uani 1 1 d . .

loop_
_atom_site_aniso_label
_atom_site_aniso_U_11
_atom_site_aniso_U_22
_atom_site_aniso_U_33
_atom_site_aniso_U_23
_atom_site_aniso_U_13
_atom_site_aniso_U_12
C1 0.0383(14) 0.0305(13) 0.0286(14) -0.0045(11) 0.0042(12) -0.0141(11)
C2 0.0233(11) 0.0203(11) 0.0260(13) -0.0020(9) -0.0006(10) -0.0047(9)
C3 0.0265(12) 0.0211(11) 0.0329(14) -0.0028(10) -0.0033(11) -0.0089(9)
C4 0.0243(12) 0.0196(11) 0.0312(14) -0.0060(10) -0.0060(11) -0.0036(9)
C5 0.0239(11) 0.0194(11) 0.0223(12) -0.0063(9) -0.0030(10) -0.0012(9)
C6 0.0199(11) 0.0164(10) 0.0201(12) -0.0052(9) -0.0025(10) -0.0017(8)
C7 0.0198(11) 0.0215(11) 0.0209(12) -0.0040(9) -0.0043(10) -0.0042(9)
C8 0.0207(11) 0.0219(11) 0.0160(11) -0.0042(9) 0.0021(10) -0.0073(9)
C9 0.0226(11) 0.0222(11) 0.0186(12) -0.0029(9) 0.0016(10) -0.0076(9)
C10 0.0253(12) 0.0239(11) 0.0162(11) -0.0037(9) -0.0005(11) -0.0094(9)
C11 0.0214(11) 0.0230(11) 0.0219(12) -0.0034(9) 0.0008(10) -0.0076(9)
C12 0.0201(11) 0.0256(12) 0.0255(13) -0.0033(10) 0.0044(10) -0.0035(9)
C13 0.0260(12) 0.0255(12) 0.0275(13) -0.0104(10) 0.0029(11) -0.0035(10)
C14 0.0268(12) 0.0290(12) 0.0185(12) -0.0069(10) 0.0034(10) -0.0100(10)
C15 0.0384(16) 0.0357(15) 0.0522(19) -0.0160(14) -0.0005(15) 0.0073(12)
C16 0.0316(13) 0.0297(13) 0.0319(14) -0.0078(11) 0.0080(12) -0.0097(11)
C17 0.0225(11) 0.0179(11) 0.0261(13) -0.0041(9) 0.0012(10) 0.0005(9)
C18 0.0288(12) 0.0196(11) 0.0219(12) -0.0027(9) 0.0053(11) 0.0012(9)
C19 0.0276(12) 0.0247(12) 0.0182(12) -0.0086(9) -0.0009(10) 0.0053(9)
C20 0.0242(11) 0.0162(10) 0.0237(13) -0.0060(9) -0.0012(10) -0.0016(9)
C21 0.0193(11) 0.0172(10) 0.0187(12) -0.0038(9) -0.0014(10) 0.0007(8)
C22 0.0192(11) 0.0168(10) 0.0206(12) -0.0028(9) -0.0025(10) 0.0007(8)
C23 0.0198(11) 0.0189(10) 0.0214(12) -0.0040(9) 0.0016(10) -0.0073(9)
C24 0.0221(11) 0.0205(11) 0.0248(13) -0.0048(9) 0.0007(10) -0.0051(9)
C25 0.0240(12) 0.0280(12) 0.0249(13) -0.0048(10) -0.0028(11) -0.0099(10)
C26 0.0281(12) 0.0284(12) 0.0266(13) -0.0105(10) -0.0007(11) -0.0104(10)
C27 0.0240(12) 0.0199(11) 0.0260(13) -0.0074(10) 0.0042(11) -0.0088(9)
C28 0.0220(11) 0.0185(11) 0.0215(12) -0.0042(9) 0.0026(10) -0.0068(9)
C29 0.0232(11) 0.0192(11) 0.0217(12) -0.0052(9) 0.0033(10) -0.0050(9)
C30 0.0256(13) 0.0347(14) 0.0331(15) -0.0058(11) -0.0048(12) -0.0062(11)
O1 0.0379(10) 0.0271(9) 0.0391(11) -0.0130(8) -0.0093(9) -0.0103(8)
O2 0.0286(9) 0.0218(8) 0.0208(9) -0.0086(7) -0.0032(7) -0.0036(7)
O3 0.0410(10) 0.0327(9) 0.0178(9) -0.0098(7) 0.0025(8) -0.0042(8)
O4 0.0244(9) 0.0293(9) 0.0358(10) -0.0076(8) 0.0002(8) 0.0032(7)
O5 0.0354(9) 0.0292(9) 0.0225(9) -0.0125(7) -0.0021(8) -0.0053(7)
O6 0.0228(8) 0.0221(8) 0.0212(9) -0.0051(6) -0.0047(7) -0.0028(6)
O7 0.0274(9) 0.0207(8) 0.0313(10) -0.0100(7) -0.0040(8) 0.0014(7)
O8 0.0255(9) 0.0267(9) 0.0265(9) -0.0109(7) -0.0062(8) 0.0013(7)
O9 0.0286(9) 0.0298(9) 0.0216(9) -0.0049(7) -0.0058(8) -0.0061(7)
O10 0.0269(9) 0.0244(8) 0.0303(10) -0.0131(7) 0.0005(8) -0.0025(7)
O11 0.0298(9) 0.0355(10) 0.0352(11) -0.0116(8) -0.0102(8) -0.0048(8)

loop_
_atom_type_symbol
_atom_type_description
_atom_type_scat_dispersion_real
_atom_type_scat_dispersion_imag
_atom_type_scat_source
C C 0.0181 0.0091 'International Tables Vol C Tables 4.2.6.8 and 6.1.1.4'
H H 0.0000 0.0000 'International Tables Vol C Tables 4.2.6.8 and 6.1.1.4'
O O 0.0492 0.0322 'International Tables Vol C Tables 4.2.6.8 and 6.1.1.4'

loop_
_geom_angle_atom_site_label_1
_geom_angle_atom_site_label_2
_geom_angle_atom_site_label_3
_geom_angle
C2 C1 H1A 109.5
C2 C1 H1B 109.5
H1A C1 H1B 109.5
C2 C1 H1C 109.5
H1A C1 H1C 109.5
H1B C1 H1C 109.5
C3 C2 C1 121.1(2)
C3 C2 C7 122.0(2)
C1 C2 C7 116.8(2)
C2 C3 C4 124.3(2)
C2 C3 H3 117.8
C4 C3 H3 117.8
O1 C4 C5 123.4(2)
O1 C4 C3 123.4(2)
C5 C4 C3 113.1(2)
C6 C5 O2 113.5(2)
C6 C5 C4 126.6(2)
O2 C5 C4 119.9(2)
C5 C6 C21 106.0(2)
C5 C6 C7 120.3(2)
C21 C6 C7 133.7(2)
O6 C7 C6 110.65(18)
O6 C7 C8 102.85(17)
C6 C7 C8 114.05(18)
O6 C7 C2 105.82(18)
C6 C7 C2 113.34(19)
C8 C7 C2 109.32(18)
C11 C8 C9 123.2(2)
C11 C8 C7 128.6(2)
C9 C8 C7 108.1(2)
C8 C9 C14 120.1(2)
C8 C9 C10 108.6(2)
C14 C9 C10 131.2(2)
O9 C10 O6 120.2(2)
O9 C10 C9 131.1(2)
O6 C10 C9 108.74(19)
C8 C11 C12 116.3(2)
C8 C11 H11 121.9
C12 C11 H11 121.9
O4 C12 C13 123.6(2)
O4 C12 C11 114.4(2)
C13 C12 C11 121.9(2)
C14 C13 C12 120.5(2)
C14 C13 H13 119.7
C12 C13 H13 119.7
O5 C14 C13 120.9(2)
O5 C14 C9 121.2(2)
C13 C14 C9 117.9(2)
O4 C15 H15A 109.5
O4 C15 H15B 109.5
H15A C15 H15B 109.5
O4 C15 H15C 109.5
H15A C15 H15C 109.5
H15B C15 H15C 109.5
C17 C16 H16A 109.5
C17 C16 H16B 109.5
H16A C16 H16B 109.5
C17 C16 H16C 109.5
H16A C16 H16C 109.5
H16B C16 H16C 109.5
C22 C17 C18 121.0(2)
C22 C17 C16 121.1(2)
C18 C17 C16 117.8(2)
C19 C18 C17 122.1(2)
C19 C18 H18 118.9
C17 C18 H18 118.9
O3 C19 C18 125.7(2)
O3 C19 C20 118.5(2)
C18 C19 C20 115.7(2)
O2 C20 C19 123.4(2)
O2 C20 C21 112.3(2)
C19 C20 C21 124.2(2)
C20 C21 C22 118.7(2)
C20 C21 C6 103.65(19)
C22 C21 C6 137.6(2)
C17 C22 C21 117.6(2)
C17 C22 C23 117.5(2)
C21 C22 C23 124.7(2)
C24 C23 C28 120.1(2)
C24 C23 C22 118.2(2)
C28 C23 C22 121.3(2)
C23 C24 C25 120.3(2)
C23 C24 H24 119.9
C25 C24 H24 119.9
O11 C25 C26 115.3(2)
O11 C25 C24 123.7(2)
C26 C25 C24 120.9(2)
C25 C26 C27 119.4(2)
C25 C26 H26 120.3
C27 C26 H26 120.3
O10 C27 C26 116.1(2)
O10 C27 C28 122.6(2)
C26 C27 C28 121.3(2)
C27 C28 C23 118.0(2)
C27 C28 C29 117.6(2)
C23 C28 C29 124.4(2)
O7 C29 O8 121.1(2)
O7 C29 C28 121.0(2)
O8 C29 C28 117.9(2)
O11 C30 H30A 109.5
O11 C30 H30B 109.5
H30A C30 H30B 109.5
O11 C30 H30C 109.5
H30A C30 H30C 109.5
H30B C30 H30C 109.5
C5 O2 C20 104.52(17)
C19 O3 H3A 109.1
C12 O4 C15 118.2(2)
C14 O5 H5 110.2
C10 O6 C7 110.58(17)
C29 O8 H8 109.5
C27 O10 H10 109.5
C25 O11 C30 117.96(19)

loop_
_geom_bond_atom_site_label_1
_geom_bond_atom_site_label_2
_geom_bond_distance
C1 C2 1.497(4)
C1 H1A 0.9800
C1 H1B 0.9800
C1 H1C 0.9800
C2 C3 1.337(3)
C2 C7 1.538(3)
C3 C4 1.464(4)
C3 H3 0.9500
C4 O1 1.226(3)
C4 C5 1.459(3)
C5 C6 1.354(3)
C5 O2 1.363(3)
C6 C21 1.460(3)
C6 C7 1.498(3)
C7 O6 1.470(3)
C7 C8 1.520(3)
C8 C11 1.369(3)
C8 C9 1.393(3)
C9 C14 1.399(3)
C9 C10 1.452(3)
C10 O9 1.212(3)
C10 O6 1.370(3)
C11 C12 1.403(3)
C11 H11 0.9500
C12 O4 1.357(3)
C12 C13 1.396(4)
C13 C14 1.391(4)
C13 H13 0.9500
C14 O5 1.359(3)
C15 O4 1.428(3)
C15 H15A 0.9800
C15 H15B 0.9800
C15 H15C 0.9800
C16 C17 1.506(3)
C16 H16A 0.9800
C16 H16B 0.9800
C16 H16C 0.9800
C17 C22 1.395(3)
C17 C18 1.406(3)
C18 C19 1.382(4)
C18 H18 0.9500
C19 O3 1.357(3)
C19 C20 1.385(3)
C20 O2 1.373(3)
C20 C21 1.401(3)
C21 C22 1.413(3)
C22 C23 1.499(3)
C23 C24 1.379(3)
C23 C28 1.424(3)
C24 C25 1.398(3)
C24 H24 0.9500
C25 O11 1.363(3)
C25 C26 1.382(4)
C26 C27 1.385(4)
C26 H26 0.9500
C27 O10 1.359(3)
C27 C28 1.415(3)
C28 C29 1.468(3)
C29 O7 1.246(3)
C29 O8 1.308(3)
C30 O11 1.429(3)
C30 H30A 0.9800
C30 H30B 0.9800
C30 H30C 0.9800
O3 H3A 0.9399
O5 H5 0.9665
O8 H8 0.8400
O10 H10 0.8400
